data_4502395
loop_
_publ_author_name
'Zeng, Huifang'
'Li, Taohai'
'Yan, Zhaowei'
'Luo, Sujuan'
'Li, Feng'

_publ_section_title
;
 Two Porous Metal&#x2212;Organic Frameworks Showing Different Behaviors to
 Sodium Cation
;
_journal_issue 2
_journal_name_full 'Crystal Growth &amp; Design'
_journal_page_first 475
_journal_paper_doi 10.1021/cg901114e
_journal_volume 10
_journal_year 2010
_chemical_formula_sum 'C16 H12 O25 Zn2'
_chemical_formula_weight 735.00
_chemical_name_systematic
; 
 ? 
;
_space_group_IT_number 13
_symmetry_cell_setting monoclinic
_symmetry_space_group_name_Hall '-P 2yac'
_symmetry_space_group_name_H-M 'P 1 2/n 1'
_atom_sites_solution_hydrogens geom
_atom_sites_solution_primary direct
_atom_sites_solution_secondary difmap
_audit_creation_method SHELXL-97
_cell_angle_alpha 90.00
_cell_angle_beta 91.73(4)
_cell_angle_gamma 90.00
_cell_formula_units_Z 2
_cell_length_a 8.940(2)
_cell_length_b 14.02(1)
_cell_length_c 12.48(1)
_cell_measurement_reflns_used 1451
_cell_measurement_temperature 173(2)
_cell_measurement_theta_max 27.3067
_cell_measurement_theta_min 2.1849
_cell_volume 1563.5(17)
_computing_cell_refinement 'CrystalClear (Rigaku Corp., 2000)'
_computing_data_collection ' CrystalClear (Rigaku Corp., 2000)'
_computing_data_reduction 'CrystalClear (Rigaku Corp., 2000)'
_computing_molecular_graphics 'SHELXL-97 (Sheldrick, 1997)'
_computing_publication_material 'SHELXL-97 (Sheldrick, 1997)'
_computing_structure_refinement 'SHELXL-97 (Sheldrick, 1997)'
_computing_structure_solution 'SHELXS-97 (Sheldrick, 1990)'
_diffrn_ambient_temperature 173(2)
_diffrn_detector_area_resol_mean 13.6612
_diffrn_measured_fraction_theta_full 0.981
_diffrn_measured_fraction_theta_max 0.981
_diffrn_measurement_device_type
;
Mercury2 (2x2 bin mode)
;
_diffrn_measurement_method CCD_Profile_fitting
_diffrn_radiation_monochromator graphite
_diffrn_radiation_source 'fine-focus sealed tube'
_diffrn_radiation_type MoK\a
_diffrn_radiation_wavelength 0.71073
_diffrn_reflns_av_R_equivalents 0.1002
_diffrn_reflns_av_sigmaI/netI 0.0830
_diffrn_reflns_limit_h_max 10
_diffrn_reflns_limit_h_min -10
_diffrn_reflns_limit_k_max 12
_diffrn_reflns_limit_k_min -16
_diffrn_reflns_limit_l_max 14
_diffrn_reflns_limit_l_min -14
_diffrn_reflns_number 9438
_diffrn_reflns_theta_full 25.00
_diffrn_reflns_theta_max 25.00
_diffrn_reflns_theta_min 2.19
_diffrn_standards_decay_% none
_diffrn_standards_interval_count noen
_diffrn_standards_interval_time none
_diffrn_standards_number none
_exptl_absorpt_coefficient_mu 1.627
_exptl_absorpt_correction_T_max 0.908
_exptl_absorpt_correction_T_min 0.668
_exptl_absorpt_correction_type multi-scan
_exptl_absorpt_process_details Multi-scan
_exptl_crystal_colour Colorless
_exptl_crystal_density_diffrn 1.561
_exptl_crystal_density_method 'not measured'
_exptl_crystal_description Prism
_exptl_crystal_F_000 736
_exptl_crystal_size_max 0.28
_exptl_crystal_size_mid 0.21
_exptl_crystal_size_min 0.06
_refine_diff_density_max 1.648
_refine_diff_density_min -1.365
_refine_diff_density_rms 0.258
_refine_ls_extinction_coef 0.006(5)
_refine_ls_extinction_expression Fc^*^=kFc[1+0.001xFc^2^\l^3^/sin(2\q)]^-1/4^
_refine_ls_extinction_method SHELXL
_refine_ls_goodness_of_fit_ref 1.188
_refine_ls_hydrogen_treatment constr
_refine_ls_matrix_type full
_refine_ls_number_parameters 197
_refine_ls_number_reflns 2708
_refine_ls_number_restraints 0
_refine_ls_restrained_S_all 1.188
_refine_ls_R_factor_all 0.0769
_refine_ls_R_factor_gt 0.0675
_refine_ls_shift/su_max 0.000
_refine_ls_shift/su_mean 0.000
_refine_ls_structure_factor_coef Fsqd
_refine_ls_weighting_details 'calc w=1/[\s^2^(Fo^2^)+(0.3000P)^2^+0.0000P] where P=(Fo^2^+2Fc^2^)/3'
_refine_ls_weighting_scheme calc
_refine_ls_wR_factor_gt 0.1974
_refine_ls_wR_factor_ref 0.2089
_reflns_number_gt 2107
_reflns_number_total 2708
_reflns_threshold_expression >2sigma(I)
_cod_data_source_file cg901114e_si_001.cif
_cod_data_source_block a
_cod_depositor_comments
;
The following automatic conversions were performed:

'_exptl_absorpt_correction_type' value 'Multi-scan' changed to
'multi-scan' according to
/home/saulius/struct/CIF-dictionaries/cif_core.dic dictionary named
'cif_core.dic' version 2.4.2 from 2011-04-26.

Automatic conversion script
Id: cif_fix_values 1715 2011-07-08 13:25:40Z adriana 
;
_cod_original_cell_volume 1564(1)
_cod_original_sg_symbol_Hall -P2yac
_cod_original_sg_symbol_H-M P2/n
_cod_database_code 4502395

loop_
_symmetry_equiv_pos_as_xyz
'x, y, z'
'-x+1/2, y, -z+1/2'
'-x, -y, -z'
'x-1/2, -y, z-1/2'

loop_
_atom_site_label
_atom_site_type_symbol
_atom_site_fract_x
_atom_site_fract_y
_atom_site_fract_z
_atom_site_U_iso_or_equiv
_atom_site_adp_type
_atom_site_occupancy
_atom_site_symmetry_multiplicity
_atom_site_calc_flag
_atom_site_refinement_flags
Zn1 Zn 0.2500 0.67367(12) 0.7500 0.0310(8) Uani 1 2 d S
O1 O 0.4152(9) 0.7546(6) 0.6969(7) 0.041(2) Uani 1 1 d .
C1 C 0.3757(13) 0.8117(10) 0.6217(11) 0.042(3) Uani 1 1 d .
Zn2 Zn 0.2500 1.16126(12) 0.7500 0.0292(7) Uani 1 2 d S
C2 C 0.4895(12) 0.8825(9) 0.5815(10) 0.034(3) Uani 1 1 d .
H2A H 0.5590 0.8475 0.5354 0.041 Uiso 1 1 calc R
H2B H 0.5489 0.9061 0.6443 0.041 Uiso 1 1 calc R
O3 O 0.1858(9) 1.0263(6) 0.5606(7) 0.041(2) Uani 1 1 d .
C3 C 0.4318(11) 0.9687(8) 0.5190(9) 0.029(2) Uani 1 1 d .
H3 H 0.3778 0.9444 0.4532 0.034 Uiso 1 1 calc R
O4 O 0.3773(8) 1.0777(6) 0.6634(7) 0.037(2) Uani 1 1 d .
C4 C 0.3188(11) 1.0267(7) 0.5832(9) 0.026(2) Uani 1 1 d .
O5 O 0.1004(10) 1.2308(6) 0.6647(7) 0.047(2) Uani 1 1 d .
C5 C 0.1461(15) 1.3128(10) 0.6151(9) 0.043(3) Uani 1 1 d .
O6 O 0.2734(11) 1.3317(9) 0.6068(11) 0.067(4) Uani 1 1 d .
C6 C 0.0154(13) 1.3716(10) 0.5664(10) 0.040(3) Uani 1 1 d .
H6A H -0.0258 1.3378 0.5024 0.048 Uiso 1 1 calc R
H6B H -0.0648 1.3753 0.6193 0.048 Uiso 1 1 calc R
O7 O 0.2155(10) 1.5854(6) 0.6280(6) 0.038(2) Uani 1 1 d .
C7 C 0.0584(11) 1.4723(8) 0.5342(10) 0.034(3) Uani 1 1 d .
H7 H 0.1509 1.4674 0.4913 0.041 Uiso 1 1 calc R
O8 O 0.0112(11) 1.5375(9) 0.7066(8) 0.063(3) Uani 1 1 d .
C8 C 0.0958(13) 1.5328(9) 0.6295(10) 0.041(3) Uani 1 1 d .
O10 O 0.2450(11) 0.8066(8) 0.5748(10) 0.059(3) Uani 1 1 d .
O1W O 0.0487(6) 0.8827(5) 0.4722(5) 0.0167(14) Uani 1 1 d .
O2W O 0.3773(11) 0.9649(9) 1.1891(9) 0.063(3) Uani 1 1 d .
O3W O 0.0674(12) 1.4883(10) 0.9023(9) 0.064(3) Uani 1 1 d .
O4W O -0.0906(11) 0.8279(8) 0.6238(8) 0.054(3) Uani 1 1 d .
O5W O -0.2500 1.5384(7) 0.7500 0.020(2) Uani 1 2 d S

loop_
_atom_site_aniso_label
_atom_site_aniso_U_11
_atom_site_aniso_U_22
_atom_site_aniso_U_33
_atom_site_aniso_U_23
_atom_site_aniso_U_13
_atom_site_aniso_U_12
Zn1 0.0378(12) 0.0212(10) 0.0337(12) 0.000 -0.0015(8) 0.000
O1 0.039(4) 0.038(5) 0.046(5) 0.007(4) 0.002(3) -0.009(4)
C1 0.032(6) 0.042(7) 0.053(7) 0.014(6) 0.021(6) 0.002(5)
Zn2 0.0388(12) 0.0229(11) 0.0258(11) 0.000 -0.0019(7) 0.000
C2 0.028(5) 0.035(6) 0.041(6) -0.001(5) 0.008(5) 0.003(4)
O3 0.034(4) 0.037(5) 0.051(5) -0.009(4) -0.004(4) 0.008(4)
C3 0.026(5) 0.031(5) 0.029(5) 0.006(4) 0.006(4) -0.010(4)
O4 0.031(4) 0.045(5) 0.036(5) -0.008(4) 0.001(3) 0.006(3)
C4 0.027(5) 0.017(5) 0.034(5) 0.003(4) 0.008(4) 0.003(4)
O5 0.059(5) 0.037(5) 0.042(5) 0.001(4) -0.007(4) 0.008(4)
C5 0.047(8) 0.054(8) 0.027(6) -0.002(5) 0.000(5) 0.016(6)
O6 0.033(5) 0.086(9) 0.083(8) 0.042(6) -0.002(5) 0.014(5)
C6 0.035(6) 0.044(7) 0.041(7) 0.005(6) -0.001(5) -0.010(5)
O7 0.052(5) 0.036(5) 0.025(4) 0.006(3) -0.005(3) -0.009(4)
C7 0.024(5) 0.034(6) 0.045(6) 0.001(5) 0.002(5) -0.003(4)
O8 0.056(6) 0.085(8) 0.049(6) -0.038(6) 0.005(5) -0.009(5)
C8 0.038(6) 0.047(7) 0.039(7) 0.029(6) 0.005(5) 0.003(5)
O10 0.049(6) 0.050(6) 0.078(8) 0.027(6) -0.015(5) -0.012(5)
O1W 0.006(3) 0.024(3) 0.020(3) 0.009(2) -0.004(2) 0.002(2)
O2W 0.047(5) 0.079(8) 0.062(7) -0.008(6) -0.004(5) -0.003(5)
O3W 0.063(6) 0.081(8) 0.049(6) -0.002(6) 0.009(5) 0.006(6)
O4W 0.056(6) 0.071(7) 0.037(5) 0.003(4) 0.007(4) 0.010(5)
O5W 0.022(4) 0.026(5) 0.014(4) 0.000 0.010(3) 0.000

loop_
_atom_type_symbol
_atom_type_description
_atom_type_scat_dispersion_real
_atom_type_scat_dispersion_imag
_atom_type_scat_source
C C 0.0033 0.0016 'International Tables Vol C Tables 4.2.6.8 and 6.1.1.4'
H H 0.0000 0.0000 'International Tables Vol C Tables 4.2.6.8 and 6.1.1.4'
O O 0.0106 0.0060 'International Tables Vol C Tables 4.2.6.8 and 6.1.1.4'
Zn Zn 0.2839 1.4301 'International Tables Vol C Tables 4.2.6.8 and 6.1.1.4'

loop_
_geom_angle_atom_site_label_1
_geom_angle_atom_site_label_2
_geom_angle_atom_site_label_3
_geom_angle
_geom_angle_site_symmetry_1
_geom_angle_site_symmetry_3
O7 Zn1 O7 102.6(5) 2_546 1_545
O7 Zn1 O1 120.8(4) 2_546 .
O7 Zn1 O1 101.6(4) 1_545 .
O7 Zn1 O1 101.6(4) 2_546 2_556
O7 Zn1 O1 120.8(4) 1_545 2_556
O1 Zn1 O1 110.5(5) . 2_556
C1 O1 Zn1 114.2(8) . .
O1 C1 O10 121.7(11) . .
O1 C1 C2 118.7(11) . .
O10 C1 C2 119.5(11) . .
O5 Zn2 O5 119.9(6) 2_556 .
O5 Zn2 O4 113.3(4) 2_556 2_556
O5 Zn2 O4 101.4(4) . 2_556
O5 Zn2 O4 101.4(4) 2_556 .
O5 Zn2 O4 113.3(4) . .
O4 Zn2 O4 107.4(5) 2_556 .
C1 C2 C3 118.0(9) . .
C1 C2 H2A 107.8 . .
C3 C2 H2A 107.8 . .
C1 C2 H2B 107.8 . .
C3 C2 H2B 107.8 . .
H2A C2 H2B 107.1 . .
C2 C3 C4 111.8(9) . .
C2 C3 C3 110.0(11) . 3_676
C4 C3 C3 112.6(11) . 3_676
C2 C3 H3 107.4 . .
C4 C3 H3 107.4 . .
C3 C3 H3 107.4 3_676 .
C4 O4 Zn2 120.8(6) . .
O3 C4 O4 122.6(10) . .
O3 C4 C3 122.1(10) . .
O4 C4 C3 115.3(9) . .
C5 O5 Zn2 117.2(8) . .
O6 C5 O5 122.0(12) . .
O6 C5 C6 124.7(13) . .
O5 C5 C6 113.2(11) . .
C7 C6 C5 114.0(10) . .
C7 C6 H6A 108.8 . .
C5 C6 H6A 108.8 . .
C7 C6 H6B 108.8 . .
C5 C6 H6B 108.8 . .
H6A C6 H6B 107.7 . .
C8 O7 Zn1 116.9(8) . 1_565
C8 C7 C6 111.7(10) . .
C8 C7 C7 106.7(12) . 3_586
C6 C7 C7 116.2(11) . 3_586
C8 C7 H7 107.3 . .
C6 C7 H7 107.3 . .
C7 C7 H7 107.3 3_586 .
O8 C8 O7 120.1(13) . .
O8 C8 C7 121.4(11) . .
O7 C8 C7 118.4(10) . .

loop_
_geom_bond_atom_site_label_1
_geom_bond_atom_site_label_2
_geom_bond_distance
_geom_bond_site_symmetry_2
Zn1 O7 1.980(9) 2_546
Zn1 O7 1.980(9) 1_545
Zn1 O1 1.992(8) .
Zn1 O1 1.992(8) 2_556
O1 C1 1.276(16) .
C1 O10 1.292(17) .
C1 C2 1.518(17) .
Zn2 O5 1.946(9) 2_556
Zn2 O5 1.946(8) .
Zn2 O4 1.977(8) 2_556
Zn2 O4 1.977(8) .
C2 C3 1.519(16) .
C2 H2A 0.9900 .
C2 H2B 0.9900 .
O3 C4 1.213(13) .
C3 C4 1.540(15) .
C3 C3 1.587(19) 3_676
C3 H3 1.0000 .
O4 C4 1.325(13) .
O5 C5 1.373(17) .
C5 O6 1.176(17) .
C5 C6 1.540(17) .
C6 C7 1.522(18) .
C6 H6A 0.9900 .
C6 H6B 0.9900 .
O7 C8 1.300(15) .
O7 Zn1 1.980(9) 1_565
C7 C8 1.491(19) .
C7 C7 1.54(2) 3_586
C7 H7 1.0000 .
O8 C8 1.244(16) .
